data_4027060
loop_
_publ_author_name
'Jincan Zhao'
'Dongfang Qiu'
'Jianwu Shi'
'Hua Wang'

_publ_section_title
;
 Synthesis of Dithieno[2,3-b:4',3'-d]siloles and Their Selective
 Bromination
;
_journal_name_full 'Journal of Organic Chemistry'
_journal_page_first 2929
_journal_page_last 2934
_journal_paper_doi 10.1021/jo202111z
_journal_volume 77
_journal_year 2012
_chemical_formula_sum 'C13 H16 Br2 S2 Si2'
_chemical_formula_weight 452.38
_chemical_name_systematic
;
 ?
;
_space_group_IT_number 14
_symmetry_cell_setting monoclinic
_symmetry_space_group_name_Hall '-P 2ybc'
_symmetry_space_group_name_H-M 'P 1 21/c 1'
_atom_sites_solution_hydrogens geom
_atom_sites_solution_primary direct
_atom_sites_solution_secondary difmap
_audit_creation_method SHELXL-97
_cell_angle_alpha 90.00
_cell_angle_beta 109.511(3)
_cell_angle_gamma 90.00
_cell_formula_units_Z 4
_cell_length_a 9.575(3)
_cell_length_b 19.537(5)
_cell_length_c 10.714(3)
_cell_measurement_reflns_used 975
_cell_measurement_temperature 296(2)
_cell_measurement_theta_max 18.36
_cell_measurement_theta_min 2.49
_cell_volume 1889.1(9)
_computing_cell_refinement 'Bruker SMART'
_computing_data_collection 'Bruker SMART'
_computing_data_reduction 'Bruker SAINT'
_computing_molecular_graphics 'Bruker SHELXTL'
_computing_publication_material 'Bruker SHELXTL'
_computing_structure_refinement 'SHELXL-97 (Sheldrick, 1997)'
_computing_structure_solution 'SHELXS-97 (Sheldrick, 1990)'
_diffrn_ambient_temperature 296(2)
_diffrn_measured_fraction_theta_full 0.999
_diffrn_measured_fraction_theta_max 0.999
_diffrn_measurement_device_type 'CCD area detector'
_diffrn_measurement_method 'phi and omega scans'
_diffrn_radiation_monochromator graphite
_diffrn_radiation_source 'fine-focus sealed tube'
_diffrn_radiation_type MoK\a
_diffrn_radiation_wavelength 0.71073
_diffrn_reflns_av_R_equivalents 0.0258
_diffrn_reflns_av_sigmaI/netI 0.0355
_diffrn_reflns_limit_h_max 11
_diffrn_reflns_limit_h_min -11
_diffrn_reflns_limit_k_max 17
_diffrn_reflns_limit_k_min -24
_diffrn_reflns_limit_l_max 13
_diffrn_reflns_limit_l_min -13
_diffrn_reflns_number 10265
_diffrn_reflns_theta_full 26.00
_diffrn_reflns_theta_max 26.00
_diffrn_reflns_theta_min 2.08
_exptl_absorpt_coefficient_mu 4.625
_exptl_absorpt_correction_T_max 0.5069
_exptl_absorpt_correction_T_min 0.2944
_exptl_absorpt_correction_type multi-scan
_exptl_absorpt_process_details SADABS
_exptl_crystal_colour colorless
_exptl_crystal_density_diffrn 1.591
_exptl_crystal_description block
_exptl_crystal_F_000 896
_exptl_crystal_size_max 0.35
_exptl_crystal_size_mid 0.29
_exptl_crystal_size_min 0.17
_refine_diff_density_max 0.456
_refine_diff_density_min -0.389
_refine_diff_density_rms 0.056
_refine_ls_extinction_method none
_refine_ls_goodness_of_fit_ref 1.018
_refine_ls_hydrogen_treatment constr
_refine_ls_matrix_type full
_refine_ls_number_parameters 177
_refine_ls_number_reflns 3709
_refine_ls_number_restraints 0
_refine_ls_restrained_S_all 1.018
_refine_ls_R_factor_all 0.0601
_refine_ls_R_factor_gt 0.0327
_refine_ls_shift/su_max 0.001
_refine_ls_shift/su_mean 0.000
_refine_ls_structure_factor_coef Fsqd
_refine_ls_weighting_details 'calc w=1/[\s^2^(Fo^2^)+(0.0385P)^2^+0.0393P] where P=(Fo^2^+2Fc^2^)/3'
_refine_ls_weighting_scheme calc
_refine_ls_wR_factor_gt 0.0728
_refine_ls_wR_factor_ref 0.0781
_reflns_number_gt 2581
_reflns_number_total 3709
_reflns_threshold_expression >2sigma(I)
_cod_data_source_file jo202111z_si_006.cif
_cod_data_source_block 1
_cod_original_cell_volume 1889.1(8)
_cod_database_code 4027060

loop_
_symmetry_equiv_pos_as_xyz
'x, y, z'
'-x, y+1/2, -z+1/2'
'-x, -y, -z'
'x, -y-1/2, z-1/2'

loop_
_atom_site_label
_atom_site_type_symbol
_atom_site_fract_x
_atom_site_fract_y
_atom_site_fract_z
_atom_site_U_iso_or_equiv
_atom_site_adp_type
_atom_site_occupancy
_atom_site_symmetry_multiplicity
_atom_site_calc_flag
_atom_site_refinement_flags
Br2 Br 0.06930(4) 0.57695(2) 0.94439(4) 0.07290(14) Uani 1 1 d .
Br1 Br 0.69584(5) 0.55943(2) 1.34157(3) 0.07891(15) Uani 1 1 d .
Si1 Si 0.53856(8) 0.64165(4) 0.75627(8) 0.0469(2) Uani 1 1 d .
S2 S 0.05163(8) 0.61974(4) 0.66065(8) 0.0565(2) Uani 1 1 d .
S1 S 0.72173(9) 0.60367(5) 1.07130(8) 0.0624(2) Uani 1 1 d .
Si2 Si 0.16995(9) 0.65724(5) 0.43370(9) 0.0553(2) Uani 1 1 d .
C5 C 0.3068(3) 0.61070(14) 0.8408(3) 0.0415(6) Uani 1 1 d .
C7 C 0.2052(3) 0.63887(14) 0.6133(3) 0.0441(7) Uani 1 1 d .
C8 C 0.1606(3) 0.60259(15) 0.8209(3) 0.0492(7) Uani 1 1 d .
C3 C 0.4418(3) 0.60177(14) 0.9566(3) 0.0442(7) Uani 1 1 d .
C1 C 0.6100(4) 0.58121(15) 1.1610(3) 0.0553(8) Uani 1 1 d .
C6 C 0.3325(3) 0.63208(13) 0.7196(3) 0.0411(6) Uani 1 1 d .
C2 C 0.4640(3) 0.58193(15) 1.0891(3) 0.0510(8) Uani 1 1 d .
H2 H 0.3885 0.5709 1.1220 0.061 Uiso 1 1 calc R
C4 C 0.5718(3) 0.61595(16) 0.9311(3) 0.0491(7) Uani 1 1 d .
C10 C 0.6052(4) 0.72970(19) 0.7439(4) 0.0800(11) Uani 1 1 d .
H10A H 0.5687 0.7602 0.7962 0.120 Uiso 1 1 calc R
H10B H 0.5698 0.7442 0.6531 0.120 Uiso 1 1 calc R
H10C H 0.7116 0.7302 0.7760 0.120 Uiso 1 1 calc R
C9 C 0.6198(4) 0.57976(18) 0.6686(3) 0.0725(10) Uani 1 1 d .
H9A H 0.7259 0.5826 0.7035 0.109 Uiso 1 1 calc R
H9B H 0.5865 0.5904 0.5758 0.109 Uiso 1 1 calc R
H9C H 0.5891 0.5342 0.6811 0.109 Uiso 1 1 calc R
C11 C 0.3305(4) 0.7004(3) 0.4102(4) 0.1080(16) Uani 1 1 d .
H11A H 0.3069 0.7130 0.3189 0.162 Uiso 1 1 calc R
H11B H 0.4140 0.6699 0.4352 0.162 Uiso 1 1 calc R
H11C H 0.3543 0.7407 0.4644 0.162 Uiso 1 1 calc R
C13 C 0.1342(5) 0.5745(2) 0.3427(4) 0.0964(14) Uani 1 1 d .
H13A H 0.0554 0.5507 0.3609 0.145 Uiso 1 1 calc R
H13B H 0.2223 0.5470 0.3709 0.145 Uiso 1 1 calc R
H13C H 0.1065 0.5830 0.2494 0.145 Uiso 1 1 calc R
C12 C 0.0038(4) 0.7126(2) 0.3720(4) 0.0865(12) Uani 1 1 d .
H12A H -0.0815 0.6880 0.3756 0.130 Uiso 1 1 calc R
H12B H -0.0107 0.7257 0.2821 0.130 Uiso 1 1 calc R
H12C H 0.0177 0.7528 0.4262 0.130 Uiso 1 1 calc R

loop_
_atom_site_aniso_label
_atom_site_aniso_U_11
_atom_site_aniso_U_22
_atom_site_aniso_U_33
_atom_site_aniso_U_23
_atom_site_aniso_U_13
_atom_site_aniso_U_12
Br2 0.0679(2) 0.0936(3) 0.0729(3) 0.0100(2) 0.0445(2) -0.01113(19)
Br1 0.0964(3) 0.0856(3) 0.0462(2) 0.00891(18) 0.01242(19) -0.0041(2)
Si1 0.0397(4) 0.0577(5) 0.0474(5) 0.0002(4) 0.0199(4) -0.0037(4)
S2 0.0405(4) 0.0710(6) 0.0605(5) 0.0046(4) 0.0202(4) -0.0063(4)
S1 0.0518(5) 0.0834(6) 0.0481(5) -0.0004(4) 0.0113(4) 0.0005(4)
Si2 0.0530(5) 0.0622(6) 0.0508(5) 0.0155(4) 0.0173(4) 0.0042(4)
C5 0.0466(16) 0.0378(16) 0.0443(16) -0.0010(13) 0.0209(13) -0.0039(13)
C7 0.0425(15) 0.0414(17) 0.0539(18) 0.0018(14) 0.0233(14) -0.0015(13)
C8 0.0533(17) 0.0506(18) 0.0543(18) 0.0008(15) 0.0321(15) -0.0085(15)
C3 0.0521(17) 0.0383(17) 0.0452(17) -0.0039(13) 0.0205(14) -0.0028(14)
C1 0.078(2) 0.0465(19) 0.0429(18) 0.0010(14) 0.0225(17) -0.0024(16)
C6 0.0423(15) 0.0389(16) 0.0458(16) -0.0010(13) 0.0196(13) -0.0046(13)
C2 0.0585(19) 0.054(2) 0.0439(18) 0.0004(14) 0.0215(15) -0.0071(15)
C4 0.0446(16) 0.058(2) 0.0455(17) -0.0048(14) 0.0165(14) -0.0021(15)
C10 0.064(2) 0.081(3) 0.097(3) -0.003(2) 0.030(2) -0.027(2)
C9 0.068(2) 0.092(3) 0.067(2) -0.0039(19) 0.0358(19) 0.016(2)
C11 0.079(3) 0.159(4) 0.089(3) 0.059(3) 0.032(2) -0.010(3)
C13 0.130(4) 0.093(3) 0.067(3) -0.006(2) 0.035(3) 0.018(3)
C12 0.077(3) 0.078(3) 0.095(3) 0.026(2) 0.015(2) 0.021(2)

loop_
_atom_type_symbol
_atom_type_description
_atom_type_scat_dispersion_real
_atom_type_scat_dispersion_imag
_atom_type_scat_source
C C 0.0033 0.0016 'International Tables Vol C Tables 4.2.6.8 and 6.1.1.4'
H H 0.0000 0.0000 'International Tables Vol C Tables 4.2.6.8 and 6.1.1.4'
Si Si 0.0817 0.0704 'International Tables Vol C Tables 4.2.6.8 and 6.1.1.4'
S S 0.1246 0.1234 'International Tables Vol C Tables 4.2.6.8 and 6.1.1.4'
Br Br -0.2901 2.4595 'International Tables Vol C Tables 4.2.6.8 and 6.1.1.4'

loop_
_geom_angle_atom_site_label_1
_geom_angle_atom_site_label_2
_geom_angle_atom_site_label_3
_geom_angle
C9 Si1 C10 110.86(16)
C9 Si1 C4 111.98(15)
C10 Si1 C4 112.00(16)
C9 Si1 C6 114.59(14)
C10 Si1 C6 115.94(14)
C4 Si1 C6 89.91(12)
C8 S2 C7 92.44(13)
C4 S1 C1 91.73(15)
C11 Si2 C12 109.88(19)
C11 Si2 C13 110.0(2)
C12 Si2 C13 109.6(2)
C11 Si2 C7 110.82(15)
C12 Si2 C7 108.48(16)
C13 Si2 C7 108.07(16)
C8 C5 C6 111.5(3)
C8 C5 C3 133.6(3)
C6 C5 C3 114.9(2)
C6 C7 S2 109.9(2)
C6 C7 Si2 132.6(2)
S2 C7 Si2 117.27(15)
C5 C8 S2 112.7(2)
C5 C8 Br2 128.3(2)
S2 C8 Br2 119.02(16)
C4 C3 C2 114.0(3)
C4 C3 C5 113.7(2)
C2 C3 C5 132.2(3)
C2 C1 S1 113.4(2)
C2 C1 Br1 127.0(2)
S1 C1 Br1 119.58(19)
C7 C6 C5 113.5(2)
C7 C6 Si1 137.9(2)
C5 C6 Si1 108.55(19)
C1 C2 C3 110.8(3)
C1 C2 H2 124.6
C3 C2 H2 124.6
C3 C4 S1 110.1(2)
C3 C4 Si1 112.9(2)
S1 C4 Si1 137.04(16)
Si1 C10 H10A 109.5
Si1 C10 H10B 109.5
H10A C10 H10B 109.5
Si1 C10 H10C 109.5
H10A C10 H10C 109.5
H10B C10 H10C 109.5
Si1 C9 H9A 109.5
Si1 C9 H9B 109.5
H9A C9 H9B 109.5
Si1 C9 H9C 109.5
H9A C9 H9C 109.5
H9B C9 H9C 109.5
Si2 C11 H11A 109.5
Si2 C11 H11B 109.5
H11A C11 H11B 109.5
Si2 C11 H11C 109.5
H11A C11 H11C 109.5
H11B C11 H11C 109.5
Si2 C13 H13A 109.5
Si2 C13 H13B 109.5
H13A C13 H13B 109.5
Si2 C13 H13C 109.5
H13A C13 H13C 109.5
H13B C13 H13C 109.5
Si2 C12 H12A 109.5
Si2 C12 H12B 109.5
H12A C12 H12B 109.5
Si2 C12 H12C 109.5
H12A C12 H12C 109.5
H12B C12 H12C 109.5

loop_
_geom_bond_atom_site_label_1
_geom_bond_atom_site_label_2
_geom_bond_distance
Br2 C8 1.881(3)
Br1 C1 1.881(3)
Si1 C9 1.854(3)
Si1 C10 1.855(3)
Si1 C4 1.861(3)
Si1 C6 1.887(3)
S2 C8 1.718(3)
S2 C7 1.748(3)
S1 C4 1.713(3)
S1 C1 1.717(3)
Si2 C11 1.843(4)
Si2 C12 1.853(3)
Si2 C13 1.860(4)
Si2 C7 1.874(3)
C5 C8 1.353(4)
C5 C6 1.462(4)
C5 C3 1.473(4)
C7 C6 1.369(4)
C3 C4 1.389(4)
C3 C2 1.416(4)
C1 C2 1.352(4)
C2 H2 0.9300
C10 H10A 0.9600
C10 H10B 0.9600
C10 H10C 0.9600
C9 H9A 0.9600
C9 H9B 0.9600
C9 H9C 0.9600
C11 H11A 0.9600
C11 H11B 0.9600
C11 H11C 0.9600
C13 H13A 0.9600
C13 H13B 0.9600
C13 H13C 0.9600
C12 H12A 0.9600
C12 H12B 0.9600
C12 H12C 0.9600
